data_7209459
loop_
_publ_author_name
'Meyer, H.J.'
'Reckeweg, O.'

_publ_section_title
;
 Asymmetric B N3-ions in the structures of Ca2 Cl B N2 and Sr2 Cl B N2
;
_journal_name_full
;
Zeitschrift fuer Naturforschung, Teil B. Anorganische Chemie, Organische
 Chemie (42,1987-)
;
_journal_page_first 340
_journal_page_last 344
_journal_volume 52
_journal_year 1997
_chemical_formula_sum 'B Cl N2 Sr2'
_chemical_name_systematic 'Sr2 Cl (B N2)'
_space_group_IT_number 62
_symmetry_space_group_name_Hall '-P 2ac 2n'
_symmetry_space_group_name_H-M 'P n m a'
_cell_angle_alpha 90
_cell_angle_beta 90
_cell_angle_gamma 90
_cell_formula_units_Z 4
_cell_length_a 12.4282
_cell_length_b 4.1675
_cell_length_c 9.2076
_cell_volume 476.903
_citation_journal_id_ASTM ZNBSEN
_cod_data_source_file boron0-1_124.cif
_cod_data_source_block B1Cl1N2Sr2
_cod_original_cell_volume 476.9032
_cod_original_formula_sum 'B1 Cl1 N2 Sr2'
_cod_database_code 7209459

loop_
_symmetry_equiv_pos_as_xyz
x,y,z
-x+1/2,-y,z+1/2
x+1/2,-y+1/2,-z+1/2
-x,y+1/2,-z
-x,-y,-z
x-1/2,y,-z-1/2
-x-1/2,y-1/2,z-1/2
x,-y-1/2,z

loop_
_atom_site_label
_atom_site_type_symbol
_atom_site_fract_x
_atom_site_fract_y
_atom_site_fract_z
_atom_site_occupancy
_atom_site_U_iso_or_equiv
B1 B+3 0.6662 0.75 0.1734 1 0.0
N2 N-3 0.2145 0.75 0.1998 1 0.0
Sr2 Sr+2 0.41265 0.75 0.11769 1 0.0
N1 N-3 0.1219 0.75 0.462 1 0.0
Sr1 Sr+2 0.33 0.75 0.55844 1 0.0
Cl1 Cl-1 0.06178 0.75 0.85535 1 0.0
